data_7061560
loop_
_publ_author_name
'Zhang, Fang'
'An, Yi'
'Liu, Jichang'
'Du, Guangfen'
'Cai, Zhihua'
'He, Lin'

_publ_section_title
;
 Assembly of unsymmetrical 1,3,5-triarylbenzenes via tandem reaction of
 \b-arylethenesulfonyl fluorides and \a-cyano-\b-methylenones
;
_journal_issue 25
_journal_name_full 'New Journal of Chemistry'
_journal_page_first 12367
_journal_page_last 12371
_journal_paper_doi 10.1039/D2NJ01549H
_journal_volume 46
_journal_year 2022
_chemical_formula_moiety 'C19 H14 N'
_chemical_formula_sum 'C19 H14 N'
_chemical_formula_weight 256.31
_space_group_crystal_system orthorhombic
_space_group_IT_number 31
_space_group_name_Hall 'P 2ac -2'
_space_group_name_H-M_alt 'P m n 21'
_atom_sites_solution_hydrogens geom
_atom_sites_solution_primary dual
_audit_creation_date 2021-06-22
_audit_creation_method
;
Olex2 1.2
(compiled 2018.05.29 svn.r3508 for OlexSys, GUI svn.r5506)
;
_audit_update_record
;
2021-10-29 deposited with the CCDC.	2022-05-23 downloaded from the CCDC.
;
_cell_angle_alpha 90
_cell_angle_beta 90
_cell_angle_gamma 90
_cell_formula_units_Z 2
_cell_length_a 14.1719(5)
_cell_length_b 8.9226(3)
_cell_length_c 5.6638(2)
_cell_measurement_reflns_used 5296
_cell_measurement_temperature 173(2)
_cell_measurement_theta_max 72.04
_cell_measurement_theta_min 5.86
_cell_volume 716.19(4)
_computing_cell_refinement 'SAINT V8.38A (?, 2016)'
_computing_data_reduction 'SAINT V8.38A (?, 2016)'
_computing_molecular_graphics 'Olex2 (Dolomanov et al., 2009)'
_computing_publication_material 'Olex2 (Dolomanov et al., 2009)'
_computing_structure_refinement 'ShelXL (Sheldrick, 2015)'
_computing_structure_solution 'ShelXT (Sheldrick, 2015)'
_diffrn_ambient_temperature 173.0
_diffrn_measured_fraction_theta_full 0.999
_diffrn_measured_fraction_theta_max 0.998
_diffrn_measurement_device_type 'Bruker D8 Venture'
_diffrn_measurement_method '\f and \w scans'
_diffrn_radiation_monochromator graphite
_diffrn_radiation_type CuK\a
_diffrn_radiation_wavelength 1.54178
_diffrn_reflns_av_R_equivalents 0.0456
_diffrn_reflns_av_unetI/netI 0.0253
_diffrn_reflns_Laue_measured_fraction_full 0.999
_diffrn_reflns_Laue_measured_fraction_max 0.998
_diffrn_reflns_limit_h_max 14
_diffrn_reflns_limit_h_min -17
_diffrn_reflns_limit_k_max 11
_diffrn_reflns_limit_k_min -11
_diffrn_reflns_limit_l_max 6
_diffrn_reflns_limit_l_min -6
_diffrn_reflns_number 8521
_diffrn_reflns_point_group_measured_fraction_full 0.999
_diffrn_reflns_point_group_measured_fraction_max 0.998
_diffrn_reflns_theta_full 67.679
_diffrn_reflns_theta_max 72.166
_diffrn_reflns_theta_min 4.956
_diffrn_standards_number 0
_exptl_absorpt_coefficient_mu 0.528
_exptl_absorpt_correction_T_max 0.7536
_exptl_absorpt_correction_T_min 0.6855
_exptl_absorpt_correction_type multi-scan
_exptl_absorpt_process_details
'SADABS-2016/2 (Bruker,2016/2) was used for absorption correction. wR2(int) was 0.1108 before and 0.0593 after correction. The Ratio of minimum to maximum transmission is 0.8730. The \l/2 correction factor is Not present.'
_exptl_crystal_density_diffrn 1.189
_exptl_crystal_description block
_exptl_crystal_F_000 270
_exptl_crystal_size_max 0.16
_exptl_crystal_size_mid 0.13
_exptl_crystal_size_min 0.12
_refine_diff_density_max 0.158
_refine_diff_density_min -0.137
_refine_diff_density_rms 0.028
_refine_ls_abs_structure_details
;
 Refined as a perfect inversion twin.
;
_refine_ls_abs_structure_Flack 0.5
_refine_ls_extinction_coef 0.008(3)
_refine_ls_extinction_expression Fc^*^=kFc[1+0.001xFc^2^\l^3^/sin(2\q)]^-1/4^
_refine_ls_extinction_method 'SHELXL-2018/3 (Sheldrick 2018)'
_refine_ls_goodness_of_fit_ref 1.083
_refine_ls_hydrogen_treatment constr
_refine_ls_matrix_type full
_refine_ls_number_parameters 114
_refine_ls_number_reflns 1417
_refine_ls_number_restraints 67
_refine_ls_restrained_S_all 1.091
_refine_ls_R_factor_all 0.0353
_refine_ls_R_factor_gt 0.0337
_refine_ls_shift/su_max 0.000
_refine_ls_shift/su_mean 0.000
_refine_ls_structure_factor_coef Fsqd
_refine_ls_weighting_details 'w=1/[\s^2^(Fo^2^)+(0.0518P)^2^+0.0881P] where P=(Fo^2^+2Fc^2^)/3'
_refine_ls_weighting_scheme calc
_refine_ls_wR_factor_gt 0.0925
_refine_ls_wR_factor_ref 0.0936
_reflns_Friedel_coverage 0.807
_reflns_Friedel_fraction_full 0.998
_reflns_Friedel_fraction_max 0.998
_reflns_number_gt 1360
_reflns_number_total 1417
_reflns_threshold_expression 'I > 2\s(I)'
_cod_data_source_file d2nj01549h2.cif
_cod_data_source_block 11
_cod_depositor_comments 'Adding full bibliography for 7061560.cif.'
_cod_database_code 7061560
_shelx_shelxl_version_number 2018/3
_shelx_space_group_comment
;
The symmetry employed for this shelxl refinement is uniquely defined
by the following loop, which should always be used as a source of
symmetry information in preference to the above space-group names.
They are only intended as comments.
;
_shelx_estimated_absorpt_t_max 0.939
_shelx_estimated_absorpt_t_min 0.920
_olex2_refinement_description
;
1. Fixed Uiso
 At 1.2 times of:
  All C(H) groups, All C(H,H) groups
2. Uiso/Uaniso restraints and constraints
C10A \\sim C10 \\sim C9 \\sim C9A \\sim C9 \\sim C9A: within 3.8A with sigma of
0.01 and sigma for terminal atoms of 0.02
Uanis(C10) \\sim Ueq, Uanis(C10A) \\sim Ueq: with sigma of 0.005 and sigma for
terminal atoms of 0.01
3. Rigid body (RIGU) restrains
 C7, C9, C10, C9, C7
 with sigma for 1-2 distances of 0.004 and sigma for 1-3 distances of 0.004
 C7, C9A, C10A, C9A, C7
 with sigma for 1-2 distances of 0.004 and sigma for 1-3 distances of 0.004
4. Others
 Sof(C9A)=Sof(H9A)=1-FVAR(1)
 Sof(C10A)=Sof(H10C)=Sof(H10D)=0.5*(1-FVAR(2))
 Sof(C10)=Sof(H10A)=Sof(H10B)=0.5*FVAR(2)
 Sof(C9)=Sof(H9)=FVAR(1)
5.a Secondary CH2 refined with riding coordinates:
 C10(H10A,H10B), C10A(H10C,H10D)
5.b Aromatic/amide H refined with riding coordinates:
 C2(H2), C3(H3), C4(H4), C5(H5), C6(H6), C9(H9), C9A(H9A)
;
_olex2_submission_special_instructions 'No special instructions were received'

loop_
_space_group_symop_operation_xyz
'x, y, z'
'-x+1/2, -y, z+1/2'
'-x, y, z'
'x+1/2, -y, z+1/2'

loop_
_atom_site_label
_atom_site_type_symbol
_atom_site_fract_x
_atom_site_fract_y
_atom_site_fract_z
_atom_site_U_iso_or_equiv
_atom_site_adp_type
_atom_site_occupancy
_atom_site_site_symmetry_order
_atom_site_calc_flag
_atom_site_refinement_flags_posn
_atom_site_refinement_flags_adp
_atom_site_refinement_flags_occupancy
_atom_site_disorder_assembly
_atom_site_disorder_group
N1 N 0.500000 0.5086(3) 0.4554(6) 0.0432(7) Uani 1 2 d S T P A .
C1 C 0.32068(13) 0.2191(2) 0.4977(4) 0.0325(5) Uani 1 1 d . . . . .
C2 C 0.30559(14) 0.2998(2) 0.2902(4) 0.0355(5) Uani 1 1 d . . . . .
H2 H 0.354625 0.307638 0.176523 0.043 Uiso 1 1 calc R . . . .
C3 C 0.21935(15) 0.3687(2) 0.2489(5) 0.0397(5) Uani 1 1 d . . . . .
H3 H 0.209303 0.422054 0.105948 0.048 Uiso 1 1 calc R . . . .
C4 C 0.14823(14) 0.3600(3) 0.4143(5) 0.0440(6) Uani 1 1 d . . . . .
H4 H 0.089883 0.409492 0.387123 0.053 Uiso 1 1 calc R . . . .
C5 C 0.16179(16) 0.2796(3) 0.6189(5) 0.0466(6) Uani 1 1 d . . . . .
H5 H 0.112516 0.272583 0.732051 0.056 Uiso 1 1 calc R . . . .
C6 C 0.24743(16) 0.2088(2) 0.6599(4) 0.0425(5) Uani 1 1 d . . . . .
H6 H 0.256068 0.152512 0.800679 0.051 Uiso 1 1 calc R . . . .
C7 C 0.41244(14) 0.1455(2) 0.5475(4) 0.0397(5) Uani 1 1 d . U . . .
C8 C 0.500000 0.2211(3) 0.5197(5) 0.0315(6) Uani 1 2 d S T P A .
C11 C 0.500000 0.3807(3) 0.4813(6) 0.0315(6) Uani 1 2 d S T P . .
C9 C 0.4098(6) 0.0078(12) 0.669(3) 0.055(2) Uani 0.57(2) 1 d . U . A 1
H9 H 0.352740 -0.047498 0.680275 0.066 Uiso 0.57(2) 1 calc R . . A 1
C9A C 0.4219(9) -0.0183(12) 0.575(3) 0.046(2) Uani 0.43(2) 1 d . U . A 2
H9A H 0.376237 -0.084433 0.509593 0.056 Uiso 0.43(2) 1 calc R . . A 2
C10 C 0.500000 -0.0506(14) 0.781(3) 0.051(2) Uani 0.57(2) 2 d S TU P A 1
H10A H 0.499999 -0.161376 0.770898 0.061 Uiso 0.57(2) 2 calc RS T P A 1
H10B H 0.500001 -0.023065 0.950013 0.061 Uiso 0.57(2) 2 calc RS T P A 1
C10A C 0.500000 -0.0739(15) 0.699(3) 0.040(3) Uani 0.43(2) 2 d S TU P A 2
H10C H 0.499999 -0.184809 0.700675 0.048 Uiso 0.43(2) 2 calc RS T P A 2
H10D H 0.500000 -0.037030 0.864209 0.048 Uiso 0.43(2) 2 calc RS T P A 2

loop_
_atom_site_aniso_label
_atom_site_aniso_U_11
_atom_site_aniso_U_22
_atom_site_aniso_U_33
_atom_site_aniso_U_23
_atom_site_aniso_U_13
_atom_site_aniso_U_12
N1 0.0311(12) 0.0315(12) 0.0671(19) 0.0013(13) 0.000 0.000
C1 0.0291(9) 0.0290(8) 0.0395(11) -0.0028(8) -0.0063(8) -0.0032(7)
C2 0.0319(10) 0.0342(10) 0.0404(12) -0.0018(8) -0.0015(8) -0.0054(8)
C3 0.0357(10) 0.0344(10) 0.0490(12) 0.0013(9) -0.0117(10) -0.0040(8)
C4 0.0283(10) 0.0413(11) 0.0622(16) -0.0093(10) -0.0097(11) 0.0004(8)
C5 0.0313(10) 0.0595(14) 0.0489(13) -0.0111(12) 0.0049(10) -0.0052(9)
C6 0.0368(11) 0.0520(12) 0.0386(11) 0.0021(10) -0.0057(9) -0.0088(9)
C7 0.0337(11) 0.0324(10) 0.0532(13) 0.0012(9) -0.0072(9) -0.0001(8)
C8 0.0281(12) 0.0290(12) 0.0374(14) 0.0008(11) 0.000 0.000
C11 0.0208(11) 0.0334(14) 0.0403(14) -0.0016(11) 0.000 0.000
C9 0.031(2) 0.050(4) 0.084(6) 0.028(4) 0.006(3) -0.003(2)
C9A 0.032(4) 0.037(3) 0.071(6) 0.012(4) -0.006(4) -0.013(2)
C10 0.040(3) 0.046(4) 0.065(5) 0.021(4) 0.000 0.000
C10A 0.037(3) 0.033(4) 0.050(5) 0.010(4) 0.000 0.000

loop_
_atom_type_symbol
_atom_type_description
_atom_type_scat_dispersion_real
_atom_type_scat_dispersion_imag
_atom_type_scat_source
C C 0.0181 0.0091 'International Tables Vol C Tables 4.2.6.8 and 6.1.1.4'
H H 0.0000 0.0000 'International Tables Vol C Tables 4.2.6.8 and 6.1.1.4'
N N 0.0311 0.0180 'International Tables Vol C Tables 4.2.6.8 and 6.1.1.4'

loop_
_geom_angle_atom_site_label_1
_geom_angle_atom_site_label_2
_geom_angle_atom_site_label_3
_geom_angle
_geom_angle_site_symmetry_1
_geom_angle_site_symmetry_3
_geom_angle_publ_flag
C2 C1 C7 121.55(19) . . ?
C6 C1 C2 118.48(18) . . ?
C6 C1 C7 120.0(2) . . ?
C1 C2 H2 119.8 . . ?
C3 C2 C1 120.4(2) . . ?
C3 C2 H2 119.8 . . ?
C2 C3 H3 119.9 . . ?
C4 C3 C2 120.3(2) . . ?
C4 C3 H3 119.9 . . ?
C3 C4 H4 120.0 . . ?
C5 C4 C3 119.96(19) . . ?
C5 C4 H4 120.0 . . ?
C4 C5 H5 120.0 . . ?
C4 C5 C6 120.0(2) . . ?
C6 C5 H5 120.0 . . ?
C1 C6 H6 119.6 . . ?
C5 C6 C1 120.8(2) . . ?
C5 C6 H6 119.6 . . ?
C8 C7 C1 122.27(17) . . ?
C8 C7 C9A 113.8(5) . . ?
C9 C7 C1 117.1(4) . . ?
C9 C7 C8 119.4(4) . . ?
C9A C7 C1 122.5(5) . . ?
C7 C8 C7 121.6(2) . 3_655 ?
C7 C8 C11 119.09(11) 3_655 . ?
C7 C8 C11 119.09(11) . . ?
N1 C11 C8 178.6(3) . . ?
C7 C9 H9 120.6 . . ?
C7 C9 C10 118.7(7) . . ?
C10 C9 H9 120.6 . . ?
C7 C9A H9A 120.9 . . ?
C10A C9A C7 118.3(8) . . ?
C10A C9A H9A 120.9 . . ?
C9 C10 C9 114.6(8) . 3_655 ?
C9 C10 H10A 108.6 . . ?
C9 C10 H10A 108.6 3_655 . ?
C9 C10 H10B 108.6 . . ?
C9 C10 H10B 108.6 3_655 . ?
H10A C10 H10B 107.6 . . ?
C9A C10A C9A 104.2(12) . 3_655 ?
C9A C10A H10C 110.9 . . ?
C9A C10A H10C 110.9 3_655 . ?
C9A C10A H10D 110.9 . . ?
C9A C10A H10D 110.9 3_655 . ?
H10C C10A H10D 108.9 . . ?

loop_
_geom_bond_atom_site_label_1
_geom_bond_atom_site_label_2
_geom_bond_distance
_geom_bond_site_symmetry_2
_geom_bond_publ_flag
N1 C11 1.150(4) . ?
C1 C2 1.395(3) . ?
C1 C6 1.389(3) . ?
C1 C7 1.484(3) . ?
C2 H2 0.9500 . ?
C2 C3 1.388(3) . ?
C3 H3 0.9500 . ?
C3 C4 1.378(3) . ?
C4 H4 0.9500 . ?
C4 C5 1.376(4) . ?
C5 H5 0.9500 . ?
C5 C6 1.388(3) . ?
C6 H6 0.9500 . ?
C7 C8 1.421(2) . ?
C7 C9 1.408(9) . ?
C7 C9A 1.476(11) . ?
C8 C11 1.440(4) . ?
C9 H9 0.9500 . ?
C9 C10 1.519(10) . ?
C9A H9A 0.9500 . ?
C9A C10A 1.403(13) . ?
C10 H10A 0.9900 . ?
C10 H10B 0.9900 . ?
C10A H10C 0.9900 . ?
C10A H10D 0.9900 . ?

loop_
_geom_torsion_atom_site_label_1
_geom_torsion_atom_site_label_2
_geom_torsion_atom_site_label_3
_geom_torsion_atom_site_label_4
_geom_torsion
_geom_torsion_site_symmetry_1
_geom_torsion_site_symmetry_2
_geom_torsion_site_symmetry_3
_geom_torsion_site_symmetry_4
_geom_torsion_publ_flag
C1 C2 C3 C4 1.0(3) . . . . ?
C1 C7 C8 C7 -174.26(17) . . . 3_655 ?
C1 C7 C8 C11 10.9(4) . . . . ?
C1 C7 C9 C10 -163.8(6) . . . . ?
C1 C7 C9A C10A -158.0(7) . . . . ?
C2 C1 C6 C5 -1.3(3) . . . . ?
C2 C1 C7 C8 47.8(3) . . . . ?
C2 C1 C7 C9 -144.7(8) . . . . ?
C2 C1 C7 C9A -117.5(8) . . . . ?
C2 C3 C4 C5 -1.6(3) . . . . ?
C3 C4 C5 C6 0.8(3) . . . . ?
C4 C5 C6 C1 0.7(3) . . . . ?
C6 C1 C2 C3 0.4(3) . . . . ?
C6 C1 C7 C8 -132.0(2) . . . . ?
C6 C1 C7 C9 35.5(8) . . . . ?
C6 C1 C7 C9A 62.7(8) . . . . ?
C7 C1 C2 C3 -179.42(19) . . . . ?
C7 C1 C6 C5 178.55(19) . . . . ?
C7 C9 C10 C9 -24.6(16) . . . 3_655 ?
C7 C9A C10A C9A -58.4(15) . . . 3_655 ?
C8 C7 C9 C10 4.1(12) . . . . ?
C8 C7 C9A C10A 35.5(12) . . . . ?
C9 C7 C8 C7 18.5(9) . . . 3_655 ?
C9 C7 C8 C11 -156.4(8) . . . . ?
C9A C7 C8 C7 -7.8(8) . . . 3_655 ?
C9A C7 C8 C11 177.3(7) . . . . ?
